data_4350420
loop_
_publ_author_name
'Nomura, Mitsushiro'
'Cauchy, Thomas'
'Geoffroy, Michel'
'Adkine, Prashant'
'Fourmigu\'e, Marc'

_publ_section_title
;
 [CpNi(dithiolene)] (and diselenolene) neutral radical complexes.
;
_journal_issue 20
_journal_name_full 'Inorganic chemistry'
_journal_page_first 8194
_journal_page_last 8204
_journal_paper_doi 10.1021/ic0608546
_journal_volume 45
_journal_year 2006
_chemical_formula_sum 'C11 H9 Ni Se2'
_chemical_formula_weight 357.81
_chemical_name_common CpNi(bds)
_space_group_IT_number 14
_space_group_name_Hall '-P 2ybc'
_space_group_name_H-M_alt 'P 1 21/c 1'
_symmetry_cell_setting monoclinic
_symmetry_space_group_name_H-M 'P 1 21/c 1'
_atom_sites_solution_hydrogens geom
_atom_sites_solution_primary direct
_atom_sites_solution_secondary difmap
_audit_creation_method SHELXL-97
_cell_angle_alpha 90.00
_cell_angle_beta 112.131(11)
_cell_angle_gamma 90.00
_cell_formula_units_Z 8
_cell_length_a 15.5585(15)
_cell_length_b 9.4950(7)
_cell_length_c 16.5769(16)
_cell_measurement_reflns_used 6486
_cell_measurement_temperature 293(2)
_cell_measurement_theta_max 2.1
_cell_measurement_theta_min 25.75
_cell_volume 2268.5(4)
_computing_cell_refinement 'CELL, Stoe-IPDS'
_computing_data_collection 'EXPOSE, Stoe-IPDS'
_computing_data_reduction 'INTEGRATE, Stoe-IPDS'
_computing_structure_refinement 'SHELXL-97 (Sheldrick, 1997)'
_computing_structure_solution 'SHELXL-97 (Sheldrick, 1997)'
_diffrn_ambient_temperature 293(2)
_diffrn_detector_area_resol_mean 6.66
_diffrn_measured_fraction_theta_full 0.987
_diffrn_measured_fraction_theta_max 0.987
_diffrn_measurement_device_type STOE-IPDS
_diffrn_measurement_method 'Oscillation, phi. incr. 1.5'
_diffrn_radiation_monochromator graphite
_diffrn_radiation_source 'fine-focus sealed tube'
_diffrn_radiation_type MoK\a
_diffrn_radiation_wavelength 0.71073
_diffrn_reflns_av_R_equivalents 0.1018
_diffrn_reflns_av_sigmaI/netI 0.0962
_diffrn_reflns_limit_h_max 18
_diffrn_reflns_limit_h_min -19
_diffrn_reflns_limit_k_max 11
_diffrn_reflns_limit_k_min -11
_diffrn_reflns_limit_l_max 20
_diffrn_reflns_limit_l_min -20
_diffrn_reflns_number 16861
_diffrn_reflns_theta_full 25.88
_diffrn_reflns_theta_max 25.88
_diffrn_reflns_theta_min 2.49
_exptl_absorpt_coefficient_mu 8.084
_exptl_absorpt_correction_T_max 0.2285
_exptl_absorpt_correction_T_min 0.1516
_exptl_absorpt_correction_type multi-scan
_exptl_absorpt_process_details
;
[c.f. r.h. blessing, acta cryst. (1995), a51, 33-38]
;
_exptl_crystal_colour brown
_exptl_crystal_density_diffrn 2.095
_exptl_crystal_density_method 'not measured'
_exptl_crystal_description plate
_exptl_crystal_F_000 1368
_exptl_crystal_size_max 0.54
_exptl_crystal_size_mid 0.24
_exptl_crystal_size_min 0.04
_refine_diff_density_max 0.918
_refine_diff_density_min -1.435
_refine_diff_density_rms 0.221
_refine_ls_extinction_method none
_refine_ls_goodness_of_fit_ref 0.840
_refine_ls_hydrogen_treatment constr
_refine_ls_matrix_type full
_refine_ls_number_parameters 253
_refine_ls_number_reflns 4341
_refine_ls_number_restraints 0
_refine_ls_restrained_S_all 0.840
_refine_ls_R_factor_all 0.1354
_refine_ls_R_factor_gt 0.0648
_refine_ls_shift/su_max 0.025
_refine_ls_shift/su_mean 0.004
_refine_ls_structure_factor_coef Fsqd
_refine_ls_weighting_details 'calc w=1/[\s^2^(Fo^2^)+(0.0967P)^2^+0.0000P] where P=(Fo^2^+2Fc^2^)/3'
_refine_ls_weighting_scheme calc
_refine_ls_wR_factor_gt 0.1434
_refine_ls_wR_factor_ref 0.1739
_reflns_number_gt 1987
_reflns_number_total 4341
_reflns_threshold_expression >2sigma(I)
_cod_data_source_file ic0608546si20060517_102129.cif
_cod_data_source_block mn98
_cod_original_sg_symbol_H-M P21/c
_cod_database_code 4350420

loop_
_symmetry_equiv_pos_as_xyz
'x, y, z'
'-x, y+1/2, -z+1/2'
'-x, -y, -z'
'x, -y-1/2, z-1/2'

loop_
_atom_site_label
_atom_site_type_symbol
_atom_site_fract_x
_atom_site_fract_y
_atom_site_fract_z
_atom_site_U_iso_or_equiv
_atom_site_adp_type
_atom_site_occupancy
_atom_site_symmetry_multiplicity
_atom_site_calc_flag
_atom_site_refinement_flags
Ni1A Ni -0.02568(10) 1.44782(16) -0.19593(9) 0.0662(4) Uani 1 1 d .
Se1A Se 0.07468(9) 1.33313(14) -0.07985(7) 0.0753(4) Uani 1 1 d .
Se2A Se 0.08176(9) 1.51367(15) -0.24793(8) 0.0792(4) Uani 1 1 d .
C1A C 0.1892(8) 1.3753(12) -0.0875(7) 0.068(3) Uani 1 1 d .
C2A C 0.1912(8) 1.4548(14) -0.1581(8) 0.079(3) Uani 1 1 d .
C3A C 0.2757(10) 1.4873(15) -0.1625(10) 0.090(4) Uani 1 1 d .
H3A H 0.2773 1.5339 -0.2113 0.108 Uiso 1 1 calc R
C4A C 0.3570(10) 1.4524(17) -0.0968(12) 0.100(5) Uani 1 1 d .
H4A H 0.4131 1.4830 -0.0985 0.120 Uiso 1 1 calc R
C5A C 0.3563(10) 1.3717(19) -0.0278(12) 0.111(5) Uani 1 1 d .
H5A H 0.4120 1.3425 0.0147 0.133 Uiso 1 1 calc R
C6A C 0.2720(9) 1.3333(15) -0.0213(9) 0.090(4) Uani 1 1 d .
H6A H 0.2711 1.2812 0.0260 0.108 Uiso 1 1 calc R
C7A C -0.1540(8) 1.3774(15) -0.1975(8) 0.079(3) Uani 1 1 d .
H7A H -0.1619 1.2959 -0.1700 0.095 Uiso 1 1 calc R
C8A C -0.1592(9) 1.3903(18) -0.2823(8) 0.088(4) Uani 1 1 d .
H8A H -0.1741 1.3173 -0.3227 0.105 Uiso 1 1 calc R
C9A C -0.1400(10) 1.5217(19) -0.2983(11) 0.099(4) Uani 1 1 d .
H9A H -0.1364 1.5535 -0.3500 0.119 Uiso 1 1 calc R
C10A C -0.1263(9) 1.6039(16) -0.2244(15) 0.113(6) Uani 1 1 d .
H10A H -0.1144 1.7001 -0.2190 0.136 Uiso 1 1 calc R
C11A C -0.1339(10) 1.516(2) -0.1612(9) 0.104(5) Uani 1 1 d .
H11A H -0.1271 1.5417 -0.1050 0.125 Uiso 1 1 calc R
Ni1B Ni 0.50814(10) 0.96453(17) 0.15743(9) 0.0687(4) Uani 1 1 d .
Se1B Se 0.43213(8) 0.77822(14) 0.07952(7) 0.0732(4) Uani 1 1 d .
Se2B Se 0.37949(10) 1.06460(16) 0.16156(10) 0.0923(5) Uani 1 1 d .
C1B C 0.3070(8) 0.8213(12) 0.0569(6) 0.065(3) Uani 1 1 d .
C2B C 0.2850(8) 0.9437(13) 0.0901(7) 0.069(3) Uani 1 1 d .
C3B C 0.1911(10) 0.9748(15) 0.0729(10) 0.092(4) Uani 1 1 d .
H3B H 0.1752 1.0555 0.0959 0.110 Uiso 1 1 calc R
C4B C 0.1233(10) 0.885(2) 0.0216(10) 0.100(5) Uani 1 1 d .
H4B H 0.0614 0.9065 0.0099 0.121 Uiso 1 1 calc R
C5B C 0.1442(9) 0.7625(17) -0.0130(8) 0.087(4) Uani 1 1 d .
H5B H 0.0976 0.7033 -0.0483 0.104 Uiso 1 1 calc R
C6B C 0.2353(9) 0.7322(14) 0.0064(7) 0.076(3) Uani 1 1 d .
H6B H 0.2505 0.6490 -0.0148 0.091 Uiso 1 1 calc R
C7B C 0.6301(10) 0.9795(19) 0.2679(9) 0.100(5) Uani 1 1 d .
H7B H 0.6357 0.9552 0.3240 0.120 Uiso 1 1 calc R
C8B C 0.6062(10) 1.1109(18) 0.2298(9) 0.095(4) Uani 1 1 d .
H8B H 0.5910 1.1891 0.2554 0.114 Uiso 1 1 calc R
C9B C 0.6086(9) 1.1066(18) 0.1469(8) 0.093(4) Uani 1 1 d .
H9B H 0.5972 1.1819 0.1084 0.112 Uiso 1 1 calc R
C10B C 0.6299(10) 0.9769(17) 0.1325(9) 0.092(4) Uani 1 1 d .
H10B H 0.6349 0.9458 0.0812 0.111 Uiso 1 1 calc R
C11B C 0.6440(9) 0.8910(17) 0.2077(11) 0.101(5) Uani 1 1 d .
H11B H 0.6593 0.7958 0.2146 0.121 Uiso 1 1 calc R

loop_
_atom_site_aniso_label
_atom_site_aniso_U_11
_atom_site_aniso_U_22
_atom_site_aniso_U_33
_atom_site_aniso_U_23
_atom_site_aniso_U_13
_atom_site_aniso_U_12
Ni1A 0.0734(9) 0.0632(10) 0.0614(8) 0.0054(7) 0.0246(7) 0.0037(7)
Se1A 0.0845(8) 0.0798(9) 0.0580(6) 0.0081(6) 0.0230(6) 0.0062(7)
Se2A 0.0858(8) 0.0811(10) 0.0752(7) 0.0168(6) 0.0354(6) 0.0042(7)
C1A 0.088(8) 0.052(7) 0.058(6) -0.008(5) 0.022(6) 0.015(6)
C2A 0.077(8) 0.074(9) 0.088(8) -0.031(7) 0.034(7) -0.019(7)
C3A 0.085(9) 0.087(10) 0.101(10) -0.014(8) 0.041(8) 0.003(8)
C4A 0.087(10) 0.089(12) 0.137(13) -0.041(10) 0.057(10) -0.007(8)
C5A 0.072(10) 0.113(14) 0.124(13) -0.018(11) 0.012(9) 0.027(9)
C6A 0.088(10) 0.088(10) 0.085(9) -0.017(7) 0.023(7) 0.020(8)
C7A 0.068(7) 0.088(10) 0.074(8) 0.011(7) 0.020(6) -0.004(7)
C8A 0.085(8) 0.113(13) 0.070(8) -0.005(8) 0.033(7) 0.000(8)
C9A 0.107(11) 0.096(13) 0.101(11) 0.035(10) 0.046(9) 0.004(9)
C10A 0.071(9) 0.056(9) 0.193(19) 0.019(12) 0.027(11) 0.012(7)
C11A 0.104(11) 0.128(15) 0.079(9) -0.038(10) 0.033(8) 0.006(10)
Ni1B 0.0764(9) 0.0768(11) 0.0553(7) 0.0039(7) 0.0277(7) -0.0021(8)
Se1B 0.0791(8) 0.0817(9) 0.0626(6) -0.0094(6) 0.0311(6) 0.0057(6)
Se2B 0.0978(10) 0.0756(10) 0.1121(11) -0.0242(8) 0.0493(8) -0.0017(7)
C1B 0.091(8) 0.063(8) 0.044(5) 0.008(5) 0.029(5) -0.001(6)
C2B 0.072(7) 0.074(8) 0.064(6) 0.014(6) 0.030(5) 0.016(6)
C3B 0.084(9) 0.074(10) 0.117(11) -0.001(8) 0.037(8) 0.008(8)
C4B 0.084(10) 0.117(14) 0.114(11) 0.037(10) 0.052(9) 0.025(10)
C5B 0.070(8) 0.115(13) 0.069(8) 0.005(8) 0.020(6) -0.004(8)
C6B 0.093(9) 0.075(9) 0.060(7) -0.009(6) 0.031(6) -0.002(7)
C7B 0.109(11) 0.117(14) 0.061(7) 0.019(8) 0.018(7) -0.024(10)
C8B 0.106(10) 0.105(12) 0.078(9) -0.023(8) 0.040(8) -0.023(9)
C9B 0.107(10) 0.109(13) 0.067(8) 0.015(8) 0.037(7) -0.016(9)
C10B 0.109(10) 0.089(11) 0.094(10) -0.024(8) 0.055(8) -0.008(8)
C11B 0.079(9) 0.082(11) 0.127(13) 0.022(10) 0.021(9) -0.002(7)

loop_
_atom_type_symbol
_atom_type_description
_atom_type_scat_dispersion_real
_atom_type_scat_dispersion_imag
_atom_type_scat_source
C C 0.0033 0.0016 'International Tables Vol C Tables 4.2.6.8 and 6.1.1.4'
H H 0.0000 0.0000 'International Tables Vol C Tables 4.2.6.8 and 6.1.1.4'
Ni Ni 0.3393 1.1124 'International Tables Vol C Tables 4.2.6.8 and 6.1.1.4'
Se Se -0.0929 2.2259 'International Tables Vol C Tables 4.2.6.8 and 6.1.1.4'

loop_
_geom_angle_atom_site_label_1
_geom_angle_atom_site_label_2
_geom_angle_atom_site_label_3
_geom_angle
C9A Ni1A C11A 65.5(6)
C9A Ni1A C10A 39.5(6)
C11A Ni1A C10A 38.8(6)
C9A Ni1A C7A 64.9(5)
C11A Ni1A C7A 40.1(6)
C10A Ni1A C7A 65.9(6)
C9A Ni1A C8A 37.3(6)
C11A Ni1A C8A 64.8(5)
C10A Ni1A C8A 64.1(6)
C7A Ni1A C8A 38.4(4)
C9A Ni1A Se2A 97.2(4)
C11A Ni1A Se2A 145.2(6)
C10A Ni1A Se2A 108.7(5)
C7A Ni1A Se2A 158.4(3)
C8A Ni1A Se2A 120.0(4)
C9A Ni1A Se1A 166.6(4)
C11A Ni1A Se1A 106.7(5)
C10A Ni1A Se1A 139.5(7)
C7A Ni1A Se1A 102.0(3)
C8A Ni1A Se1A 130.2(4)
Se2A Ni1A Se1A 94.94(7)
C1A Se1A Ni1A 102.1(3)
C2A Se2A Ni1A 101.4(4)
C2A C1A C6A 120.4(12)
C2A C1A Se1A 119.4(8)
C6A C1A Se1A 120.1(10)
C3A C2A C1A 119.1(12)
C3A C2A Se2A 119.3(11)
C1A C2A Se2A 121.6(9)
C4A C3A C2A 121.3(15)
C3A C4A C5A 120.2(14)
C4A C5A C6A 120.5(14)
C1A C6A C5A 118.4(14)
C8A C7A C11A 105.5(13)
C8A C7A Ni1A 71.1(8)
C11A C7A Ni1A 69.2(8)
C9A C8A C7A 110.7(14)
C9A C8A Ni1A 69.8(9)
C7A C8A Ni1A 70.5(7)
C8A C9A C10A 108.6(14)
C8A C9A Ni1A 72.9(9)
C10A C9A Ni1A 70.7(9)
C11A C10A C9A 107.4(14)
C11A C10A Ni1A 70.6(8)
C9A C10A Ni1A 69.8(9)
C10A C11A C7A 107.7(13)
C10A C11A Ni1A 70.6(9)
C7A C11A Ni1A 70.7(7)
C7B Ni1B C8B 38.8(6)
C7B Ni1B C11B 38.8(6)
C8B Ni1B C11B 65.1(7)
C7B Ni1B C10B 65.0(6)
C8B Ni1B C10B 63.5(6)
C11B Ni1B C10B 40.3(6)
C7B Ni1B C9B 64.8(5)
C8B Ni1B C9B 38.6(5)
C11B Ni1B C9B 65.0(6)
C10B Ni1B C9B 36.5(5)
C7B Ni1B Se2B 118.1(5)
C8B Ni1B Se2B 99.7(4)
C11B Ni1B Se2B 156.3(5)
C10B Ni1B Se2B 150.4(5)
C9B Ni1B Se2B 115.3(5)
C7B Ni1B Se1B 131.8(5)
C8B Ni1B Se1B 166.3(4)
C11B Ni1B Se1B 101.6(5)
C10B Ni1B Se1B 104.5(4)
C9B Ni1B Se1B 134.3(4)
Se2B Ni1B Se1B 93.94(7)
C1B Se1B Ni1B 103.0(4)
C2B Se2B Ni1B 102.5(4)
C2B C1B C6B 119.0(11)
C2B C1B Se1B 119.7(9)
C6B C1B Se1B 121.3(9)
C1B C2B C3B 119.3(12)
C1B C2B Se2B 120.6(8)
C3B C2B Se2B 120.1(10)
C4B C3B C2B 119.4(13)
C3B C4B C5B 122.0(13)
C6B C5B C4B 117.8(13)
C5B C6B C1B 122.5(13)
C8B C7B C11B 107.9(13)
C8B C7B Ni1B 70.2(8)
C11B C7B Ni1B 70.3(8)
C7B C8B C9B 108.8(14)
C7B C8B Ni1B 70.9(8)
C9B C8B Ni1B 72.4(8)
C10B C9B C8B 108.0(14)
C10B C9B Ni1B 70.4(9)
C8B C9B Ni1B 69.0(8)
C9B C10B C11B 109.8(13)
C9B C10B Ni1B 73.1(8)
C11B C10B Ni1B 69.5(8)
C7B C11B C10B 105.4(14)
C7B C11B Ni1B 70.9(9)
C10B C11B Ni1B 70.2(8)

loop_
_geom_bond_atom_site_label_1
_geom_bond_atom_site_label_2
_geom_bond_distance
Ni1A C9A 2.065(15)
Ni1A C11A 2.077(14)
Ni1A C10A 2.077(14)
Ni1A C7A 2.096(12)
Ni1A C8A 2.103(13)
Ni1A Se2A 2.2393(19)
Ni1A Se1A 2.2500(18)
Se1A C1A 1.877(12)
Se2A C2A 1.876(13)
C1A C2A 1.402(17)
C1A C6A 1.399(16)
C2A C3A 1.379(17)
C3A C4A 1.36(2)
C4A C5A 1.38(2)
C5A C6A 1.40(2)
C7A C8A 1.382(16)
C7A C11A 1.43(2)
C8A C9A 1.33(2)
C9A C10A 1.40(2)
C10A C11A 1.38(2)
Ni1B C7B 2.087(13)
Ni1B C8B 2.078(14)
Ni1B C11B 2.079(14)
Ni1B C10B 2.089(14)
Ni1B C9B 2.121(13)
Ni1B Se2B 2.240(2)
Ni1B Se1B 2.246(2)
Se1B C1B 1.883(12)
Se2B C2B 1.890(13)
C1B C2B 1.384(16)
C1B C6B 1.400(16)
C2B C3B 1.409(17)
C3B C4B 1.38(2)
C4B C5B 1.39(2)
C5B C6B 1.360(17)
C7B C8B 1.38(2)
C7B C11B 1.38(2)
C8B C9B 1.389(17)
C9B C10B 1.320(19)
C10B C11B 1.44(2)
